data_1559879
loop_
_publ_author_name
'Mohan, Midhun'
'Rana, Love Karan'
'Maris, Thierry'
'Duong, Adam'

_publ_section_title
;
 Intercalated 2D+2D hydrogen-bonded sheets in co-crystals of cobalt salt
 with 1H,1'H-[3,3']bipyridinyl-6,6'-dione
;
_journal_name_full 'Canadian Journal of Chemistry'
_journal_page_first 347
_journal_page_last 351
_journal_paper_doi 10.1139/cjc-2019-0415
_journal_volume 98
_journal_year 2020
_chemical_formula_moiety 'C2 H10 Co O8, C10 H8 N2 O2'
_chemical_formula_sum 'C12 H18 Co N2 O10'
_chemical_formula_weight 409.21
_chemical_name_systematic
;
tetrakis(aqua)-bis(formato)-cobalt [3,3'-bipyridine]-6,6'(1H,1'H)-dione
;
_space_group_crystal_system monoclinic
_space_group_IT_number 15
_space_group_name_Hall '-C 2yc'
_space_group_name_H-M_alt 'C 1 2/c 1'
_atom_sites_solution_hydrogens difmap
_atom_sites_solution_primary dual
_audit_creation_date 2019-08-05
_audit_creation_method
;
Olex2 1.2
(compiled 2018.05.29 svn.r3508 for OlexSys, GUI svn.r5506)
;
_cell_angle_alpha 90
_cell_angle_beta 109.419(1)
_cell_angle_gamma 90
_cell_formula_units_Z 4
_cell_length_a 25.6206(5)
_cell_length_b 6.7854(1)
_cell_length_c 9.7945(2)
_cell_measurement_reflns_used 4167
_cell_measurement_temperature 100
_cell_measurement_theta_max 71.455
_cell_measurement_theta_min 3.659
_cell_volume 1605.87(5)
_computing_cell_refinement
;
SAINT (2013) V8.38A; Integration Software for Single Crystal Data. 
Bruker AXS Inc., Madison, WI 53719-1173.'
;
_computing_data_collection
;
APEX 2 (2013) Bruker AXS Inc., Madison, WI 53719-1173.
;
_computing_data_reduction
;
SAINT (2013) V8.38A; Integration Software for Single Crystal Data. 
Bruker AXS Inc., Madison, WI 53719-1173.'
;
_computing_molecular_graphics 'Olex2 (Dolomanov et al., 2009)'
_computing_publication_material 'Olex2 (Dolomanov et al., 2009)'
_computing_structure_refinement 'XL (Sheldrick, 2008)'
_computing_structure_solution 'ShelXT (Sheldrick, 2015)'
_diffrn_ambient_temperature 100
_diffrn_detector 'CCD area detector'
_diffrn_detector_area_resol_mean 8.3
_diffrn_detector_type 'Bruker APEX2 CCD'
_diffrn_measured_fraction_theta_full 0.994
_diffrn_measured_fraction_theta_max 0.989
_diffrn_measurement_device 'three-circle diffractometer'
_diffrn_measurement_device_type 'Bruker Smart APEX'
_diffrn_measurement_method '\w scans'
_diffrn_radiation_collimation 'Focusing mirrors'
_diffrn_radiation_monochromator 'Quazar MX Mirror Optics'
_diffrn_radiation_probe x-ray
_diffrn_radiation_type CuK\a
_diffrn_radiation_wavelength 1.54178
_diffrn_reflns_av_R_equivalents 0.0300
_diffrn_reflns_av_unetI/netI 0.0192
_diffrn_reflns_Laue_measured_fraction_full 0.994
_diffrn_reflns_Laue_measured_fraction_max 0.989
_diffrn_reflns_limit_h_max 31
_diffrn_reflns_limit_h_min -31
_diffrn_reflns_limit_k_max 8
_diffrn_reflns_limit_k_min -8
_diffrn_reflns_limit_l_max 11
_diffrn_reflns_limit_l_min -12
_diffrn_reflns_number 10162
_diffrn_reflns_point_group_measured_fraction_full 0.994
_diffrn_reflns_point_group_measured_fraction_max 0.989
_diffrn_reflns_theta_full 67.679
_diffrn_reflns_theta_max 71.900
_diffrn_reflns_theta_min 3.658
_diffrn_source 'Microfocus Source'
_diffrn_source_target Cu
_diffrn_source_type 'Incoatec I\mS High Brilliance Microsource'
_exptl_absorpt_coefficient_mu 8.936
_exptl_absorpt_correction_T_max 0.3237
_exptl_absorpt_correction_T_min 0.1528
_exptl_absorpt_correction_type multi-scan
_exptl_absorpt_process_details
;   
SADABS-2016/2 (Bruker,2016/2) was used for absorption correction. 
wR2(int) was 0.1052 before and 0.0424 after correction. 
The Ratio of minimum to maximum transmission is 0.4720. 
The \l/2 correction factor is Not present.'
;
_exptl_crystal_colour 'clear light colourless'
_exptl_crystal_colour_lustre clear
_exptl_crystal_colour_modifier light
_exptl_crystal_colour_primary colourless
_exptl_crystal_density_diffrn 1.693
_exptl_crystal_description block
_exptl_crystal_F_000 844
_exptl_crystal_recrystallization_method 'crystallized from DMF/MeOH/H2O'
_exptl_crystal_size_max 0.18
_exptl_crystal_size_mid 0.11
_exptl_crystal_size_min 0.08
_refine_diff_density_max 0.252
_refine_diff_density_min -0.289
_refine_diff_density_rms 0.052
_refine_ls_extinction_coef .
_refine_ls_extinction_method none
_refine_ls_goodness_of_fit_ref 1.091
_refine_ls_hydrogen_treatment refall
_refine_ls_matrix_type full
_refine_ls_number_parameters 151
_refine_ls_number_reflns 1559
_refine_ls_number_restraints 0
_refine_ls_restrained_S_all 1.091
_refine_ls_R_factor_all 0.0287
_refine_ls_R_factor_gt 0.0253
_refine_ls_shift/su_max 0.000
_refine_ls_shift/su_mean 0.000
_refine_ls_structure_factor_coef Fsqd
_refine_ls_weighting_details 'w=1/[\s^2^(Fo^2^)+(0.0422P)^2^+0.9805P] where P=(Fo^2^+2Fc^2^)/3'
_refine_ls_weighting_scheme calc
_refine_ls_wR_factor_gt 0.0684
_refine_ls_wR_factor_ref 0.0712
_reflns_Friedel_coverage 0.000
_reflns_Friedel_fraction_full .
_reflns_Friedel_fraction_max .
_reflns_number_gt 1422
_reflns_number_total 1559
_reflns_threshold_expression 'I > 2\s(I)'
_cod_data_source_file ada2082.cif
_cod_data_source_block ada2082
_cod_database_code 1559879
_shelx_space_group_comment
;
The symmetry employed for this shelxl refinement is uniquely defined
by the following loop, which should always be used as a source of
symmetry information in preference to the above space-group names.
They are only intended as comments.
;

loop_
_space_group_symop_id
_space_group_symop_operation_xyz
1 'x, y, z'
2 '-x, y, -z+1/2'
3 'x+1/2, y+1/2, z'
4 '-x+1/2, y+1/2, -z+1/2'
5 '-x, -y, -z'
6 'x, -y, z-1/2'
7 '-x+1/2, -y+1/2, -z'
8 'x+1/2, -y+1/2, z-1/2'

loop_
_atom_site_label
_atom_site_type_symbol
_atom_site_fract_x
_atom_site_fract_y
_atom_site_fract_z
_atom_site_U_iso_or_equiv
_atom_site_adp_type
_atom_site_occupancy
_atom_site_site_symmetry_order
_atom_site_calc_flag
_atom_site_refinement_flags_posn
_atom_site_refinement_flags_adp
_atom_site_refinement_flags_occupancy
_atom_site_disorder_assembly
_atom_site_disorder_group
Co1 Co 0.750000 0.750000 0.500000 0.01237(13) Uani 1 2 d S T P . .
O2 O 0.66044(5) 0.25525(15) 0.55153(14) 0.0185(3) Uani 1 1 d . . . . .
O3 O 0.71939(5) 0.50604(18) 0.58096(12) 0.0201(3) Uani 1 1 d . . . . .
O4 O 0.77503(5) 0.57755(19) 0.36061(13) 0.0210(3) Uani 1 1 d . . . . .
O5 O 0.67354(5) 0.8073(2) 0.33860(14) 0.0189(3) Uani 1 1 d . . . . .
C6 C 0.68136(7) 0.3963(2) 0.50586(17) 0.0197(3) Uani 1 1 d . . . . .
O1 O 0.57093(5) 0.73884(17) 0.34951(14) 0.0223(3) Uani 1 1 d . . . . .
N1 N 0.49966(7) 0.74094(19) 0.43946(17) 0.0177(3) Uani 1 1 d . . . . .
C1 C 0.55505(8) 0.7526(2) 0.4581(2) 0.0189(4) Uani 1 1 d . . . . .
C2 C 0.59029(8) 0.7811(3) 0.6038(2) 0.0212(4) Uani 1 1 d . . . . .
C3 C 0.56907(7) 0.7919(3) 0.71394(19) 0.0184(3) Uani 1 1 d . . . . .
C4 C 0.51142(7) 0.7710(2) 0.69005(19) 0.0170(4) Uani 1 1 d . . . . .
C5 C 0.47810(7) 0.7478(2) 0.5489(2) 0.0170(4) Uani 1 1 d . . . . .
H4A H 0.7918(9) 0.478(4) 0.393(3) 0.033(6) Uiso 1 1 d . . . . .
H6 H 0.6679(8) 0.415(3) 0.398(2) 0.035(6) Uiso 1 1 d . . . . .
H4B H 0.7564(9) 0.556(4) 0.275(3) 0.039(6) Uiso 1 1 d . . . . .
H5A H 0.6417(11) 0.783(3) 0.351(3) 0.031(6) Uiso 1 1 d . . . . .
H5B H 0.6699(10) 0.778(3) 0.258(3) 0.025(6) Uiso 1 1 d . . . . .
H5 H 0.4382(10) 0.733(2) 0.520(2) 0.018(5) Uiso 1 1 d . . . . .
H3 H 0.5924(8) 0.817(3) 0.808(2) 0.022(5) Uiso 1 1 d . . . . .
H2 H 0.6310(9) 0.789(3) 0.616(3) 0.026(6) Uiso 1 1 d . . . . .
H1 H 0.4748(11) 0.731(3) 0.343(3) 0.032(7) Uiso 1 1 d . . . . .

loop_
_atom_site_aniso_label
_atom_site_aniso_U_11
_atom_site_aniso_U_22
_atom_site_aniso_U_33
_atom_site_aniso_U_23
_atom_site_aniso_U_13
_atom_site_aniso_U_12
Co1 0.0119(2) 0.0163(2) 0.00911(19) 0.00012(13) 0.00375(14) -0.00080(12)
O2 0.0165(6) 0.0216(7) 0.0162(6) 0.0017(4) 0.0040(5) -0.0030(4)
O3 0.0197(6) 0.0236(6) 0.0147(5) 0.0027(5) 0.0027(4) -0.0058(5)
O4 0.0226(6) 0.0256(7) 0.0130(6) -0.0023(5) 0.0037(5) 0.0064(5)
O5 0.0132(6) 0.0315(7) 0.0118(6) 0.0010(5) 0.0040(4) -0.0001(5)
C6 0.0207(8) 0.0223(8) 0.0140(7) 0.0010(6) 0.0031(6) -0.0020(6)
O1 0.0153(6) 0.0395(8) 0.0130(6) -0.0002(5) 0.0058(5) -0.0003(4)
N1 0.0147(7) 0.0243(8) 0.0131(7) 0.0000(5) 0.0033(6) -0.0007(5)
C1 0.0180(9) 0.0244(9) 0.0157(9) 0.0026(6) 0.0074(7) 0.0011(6)
C2 0.0151(8) 0.0295(9) 0.0187(9) 0.0010(7) 0.0051(7) -0.0006(7)
C3 0.0153(8) 0.0251(8) 0.0132(8) 0.0014(7) 0.0027(7) 0.0000(7)
C4 0.0171(9) 0.0181(8) 0.0160(9) 0.0008(6) 0.0057(7) 0.0004(6)
C5 0.0143(9) 0.0203(9) 0.0165(9) 0.0011(6) 0.0053(7) -0.0005(5)

loop_
_atom_type_symbol
_atom_type_description
_atom_type_scat_dispersion_real
_atom_type_scat_dispersion_imag
_atom_type_scat_source
C C 0.0181 0.0091 'International Tables Vol C Tables 4.2.6.8 and 6.1.1.4'
H H 0.0000 0.0000 'International Tables Vol C Tables 4.2.6.8 and 6.1.1.4'
Co Co -2.3653 3.6143 'International Tables Vol C Tables 4.2.6.8 and 6.1.1.4'
N N 0.0311 0.0180 'International Tables Vol C Tables 4.2.6.8 and 6.1.1.4'
O O 0.0492 0.0322 'International Tables Vol C Tables 4.2.6.8 and 6.1.1.4'

loop_
_geom_angle_atom_site_label_1
_geom_angle_atom_site_label_2
_geom_angle_atom_site_label_3
_geom_angle
_geom_angle_site_symmetry_1
_geom_angle_site_symmetry_3
O3 Co1 O3 180.00(6) 7_666 .
O3 Co1 O5 86.67(5) 7_666 .
O3 Co1 O5 86.67(5) . 7_666
O3 Co1 O5 93.33(5) . .
O3 Co1 O5 93.33(5) 7_666 7_666
O4 Co1 O3 92.31(5) . .
O4 Co1 O3 87.69(5) 7_666 .
O4 Co1 O3 87.69(5) . 7_666
O4 Co1 O3 92.31(5) 7_666 7_666
O4 Co1 O4 180.0 7_666 .
O4 Co1 O5 88.61(5) 7_666 .
O4 Co1 O5 91.39(5) 7_666 7_666
O4 Co1 O5 91.39(5) . .
O4 Co1 O5 88.61(5) . 7_666
O5 Co1 O5 180.0 . 7_666
C6 O3 Co1 124.26(10) . .
Co1 O4 H4A 117.4(17) . .
Co1 O4 H4B 124.8(16) . .
H4A O4 H4B 107(2) . .
Co1 O5 H5A 122.6(17) . .
Co1 O5 H5B 118.4(18) . .
H5A O5 H5B 106(2) . .
O2 C6 O3 125.97(15) . .
O2 C6 H6 115.8(13) . .
O3 C6 H6 118.0(13) . .
C1 N1 H1 117.3(16) . .
C5 N1 C1 124.48(16) . .
C5 N1 H1 118.2(16) . .
O1 C1 N1 119.49(17) . .
O1 C1 C2 125.41(18) . .
N1 C1 C2 115.10(17) . .
C1 C2 H2 114.3(13) . .
C3 C2 C1 120.89(17) . .
C3 C2 H2 124.7(13) . .
C2 C3 C4 122.02(17) . .
C2 C3 H3 120.1(12) . .
C4 C3 H3 117.9(12) . .
C3 C4 C4 122.2(2) . 2_656
C5 C4 C3 116.18(16) . .
C5 C4 C4 121.6(2) . 2_656
N1 C5 C4 121.25(17) . .
N1 C5 H5 115.8(14) . .
C4 C5 H5 123.0(14) . .

loop_
_geom_bond_atom_site_label_1
_geom_bond_atom_site_label_2
_geom_bond_distance
_geom_bond_site_symmetry_2
Co1 O3 2.0971(11) .
Co1 O3 2.0971(11) 7_666
Co1 O4 2.0559(12) 7_666
Co1 O4 2.0559(12) .
Co1 O5 2.1044(12) .
Co1 O5 2.1044(12) 7_666
O2 C6 1.250(2) .
O3 C6 1.252(2) .
O4 H4A 0.81(3) .
O4 H4B 0.83(3) .
O5 H5A 0.88(3) .
O5 H5B 0.79(3) .
C6 H6 1.01(2) .
O1 C1 1.263(2) .
N1 C1 1.372(2) .
N1 C5 1.360(2) .
N1 H1 0.95(3) .
C1 C2 1.425(3) .
C2 C3 1.362(3) .
C2 H2 1.01(2) .
C3 C4 1.424(2) .
C3 H3 0.94(2) .
C4 C4 1.476(3) 2_656
C4 C5 1.371(3) .
C5 H5 0.97(2) .

loop_
_geom_hbond_atom_site_label_D
_geom_hbond_atom_site_label_H
_geom_hbond_atom_site_label_A
_geom_hbond_distance_DH
_geom_hbond_distance_HA
_geom_hbond_distance_DA
_geom_hbond_angle_DHA
_geom_hbond_site_symmetry_A
_geom_hbond_publ_flag
O4 H4A O2 0.81(3) 1.96(3) 2.7617(17) 170(2) 7_656 yes
O4 H4B O3 0.83(3) 1.87(3) 2.6945(16) 175(2) 6_565 yes
O5 H5A O1 0.88(3) 1.83(3) 2.7065(18) 172(2) . yes
O5 H5B O2 0.79(3) 1.97(3) 2.7515(18) 172(2) 6_565 yes
C5 H5 O2 0.97(2) 2.39(2) 3.353(2) 172.2(14) 5_666 yes
C2 H2 O4 1.01(2) 2.51(2) 3.486(2) 161.9(16) 7_666 yes
N1 H1 O1 0.95(3) 1.86(3) 2.807(2) 174(2) 2_655 yes

loop_
_geom_torsion_atom_site_label_1
_geom_torsion_atom_site_label_2
_geom_torsion_atom_site_label_3
_geom_torsion_atom_site_label_4
_geom_torsion
_geom_torsion_site_symmetry_1
_geom_torsion_site_symmetry_2
_geom_torsion_site_symmetry_3
_geom_torsion_site_symmetry_4
Co1 O3 C6 O2 -176.62(13) . . . .
O1 C1 C2 C3 -179.25(16) . . . .
N1 C1 C2 C3 1.0(2) . . . .
C1 N1 C5 C4 1.2(2) . . . .
C1 C2 C3 C4 1.5(3) . . . .
C2 C3 C4 C4 176.36(13) . . . 2_656
C2 C3 C4 C5 -2.7(2) . . . .
C3 C4 C5 N1 1.4(2) . . . .
C4 C4 C5 N1 -177.64(10) 2_656 . . .
C5 N1 C1 O1 177.88(13) . . . .
C5 N1 C1 C2 -2.4(2) . . . .

_cod_database_fobs_code 1559879
